data_4084453
loop_
_publ_author_name
'Colebatch, Annie L.'
'Hill, Anthony F.'
'Sharma, Manab'

_publ_section_title
;
 Synthesis and Reactivity of Phosphinocarbyne Complexes
;
_journal_issue 11
_journal_name_full Organometallics
_journal_page_first 2165
_journal_paper_doi 10.1021/om500833n
_journal_volume 34
_journal_year 2015
_chemical_compound_source 'Research School of Chemistry'
_chemical_formula_moiety 'C31 H33 B1 Cl3 N6 O2 P1 Se1 W1'
_chemical_formula_sum 'C31 H33 B Cl3 N6 O2 P Se W'
_chemical_formula_weight 932.59
_space_group_IT_number 2
_symmetry_cell_setting triclinic
_symmetry_space_group_name_Hall '-P 1'
_symmetry_space_group_name_H-M 'P -1'
_atom_sites_solution_hydrogens difmap
_atom_sites_solution_primary direct
_cell_angle_alpha 90.5897(11)
_cell_angle_beta 91.1982(9)
_cell_angle_gamma 106.3725(10)
_cell_formula_units_Z 2
_cell_length_a 10.2609(2)
_cell_length_b 10.41160(10)
_cell_length_c 17.5341(3)
_cell_measurement_reflns_used 35030
_cell_measurement_temperature 200
_cell_measurement_theta_max 30.03
_cell_measurement_theta_min 2.55
_cell_volume 1796.60(5)
_computing_cell_refinement 'DENZO/SCALEPACK (Otwinowski & Minor, 1997)'
_computing_data_collection 'COLLECT (Nonius, 2001).'
_computing_data_reduction 'DENZO/SCALEPACK (Otwinowski & Minor, 1997)'
_computing_molecular_graphics 'Ortep-3 for Windows v. 2.01'
_computing_publication_material 'CRYSTALS (Betteridge et al., 2003)'
_computing_structure_refinement 'CRYSTALS (Betteridge et al., 2003)'
_computing_structure_solution 'SIR92 (Altomare et al., 1994)'
_diffrn_ambient_temperature 200
_diffrn_measured_fraction_theta_full 0.999
_diffrn_measured_fraction_theta_max 0.999
_diffrn_measurement_device Area
_diffrn_measurement_device_type 'Nonius KappaCCD'
_diffrn_measurement_method \w
_diffrn_radiation_monochromator graphite
_diffrn_radiation_type 'Mo K\a'
_diffrn_radiation_wavelength 0.71073
_diffrn_reflns_av_R_equivalents 0.072
_diffrn_reflns_limit_h_max 14
_diffrn_reflns_limit_h_min -14
_diffrn_reflns_limit_k_max 13
_diffrn_reflns_limit_k_min -14
_diffrn_reflns_limit_l_max 24
_diffrn_reflns_limit_l_min -24
_diffrn_reflns_number 48911
_diffrn_reflns_theta_full 30.032
_diffrn_reflns_theta_max 30.032
_diffrn_reflns_theta_min 2.715
_diffrn_standards_number 0
_exptl_absorpt_coefficient_mu 4.533
_exptl_absorpt_correction_T_max 0.634
_exptl_absorpt_correction_T_min 0.345
_exptl_absorpt_correction_type integration
_exptl_absorpt_process_details
;
Gaussian integration (Coppens, 1970)
;
_exptl_crystal_colour orange
_exptl_crystal_density_diffrn 1.724
_exptl_crystal_density_method 'not measured'
_exptl_crystal_description plate
_exptl_crystal_F_000 912
_exptl_crystal_size_max 0.260
_exptl_crystal_size_mid 0.240
_exptl_crystal_size_min 0.120
_refine_diff_density_max 2.25
_refine_diff_density_min -3.06
_refine_ls_extinction_method None
_refine_ls_goodness_of_fit_ref 0.9882
_refine_ls_hydrogen_treatment constr
_refine_ls_matrix_type full
_refine_ls_number_parameters 415
_refine_ls_number_reflns 10523
_refine_ls_number_restraints 0
_refine_ls_R_factor_all 0.0604
_refine_ls_R_factor_gt 0.0409
_refine_ls_shift/su_max 0.0010312
_refine_ls_shift/su_mean 0.0000242
_refine_ls_structure_factor_coef Fsqd
_refine_ls_weighting_details
;
 Method= Modified Sheldrick 
 w=1/[\s^2^(F^2^) + ( 0.05P)^2^ + 1.38P] 
 ,where P=(max(Fo^2^,0) + 2Fc^2^)/3 
;
_refine_ls_weighting_scheme calc
_refine_ls_wR_factor_all 0.0924
_refine_ls_wR_factor_gt 0.0846
_refine_ls_wR_factor_ref 0.0924
_reflns_limit_h_max 14
_reflns_limit_h_min -14
_reflns_limit_k_max 14
_reflns_limit_k_min -14
_reflns_limit_l_max 24
_reflns_limit_l_min 0
_reflns_number_gt 8432
_reflns_number_total 10523
_reflns_threshold_expression I>2.0\s(I)
_oxford_diffrn_Wilson_B_factor 1.96
_oxford_diffrn_Wilson_scale 32.71
_oxford_refine_ls_r_factor_ref 0.0604
_oxford_refine_ls_scale 0.19921(8)
_oxford_reflns_number_all 10523
_oxford_reflns_threshold_expression_ref I>-10.0\s(I)
_cod_data_source_file om500833n_si_002.cif
_cod_data_source_block 9
_cod_depositor_comments
;
The following automatic conversions were performed:

'_symmetry_cell_setting' value 'Triclinic' changed to 'triclinic'
according to
/home/saulius/struct/COD-crude-data--automatic-downloads/rss-feeds/ACS/lib/dictionaries/cif_core.dic
dictionary named 'cif_core.dic' version 2.4.2 from
2011-04-26.

'_atom_sites_solution_primary' value 'Direct' changed to
'direct' according to
/home/saulius/struct/COD-crude-data--automatic-downloads/rss-feeds/ACS/lib/dictionaries/cif_core.dic
dictionary named 'cif_core.dic' version 2.4.2 from 2011-04-26.

Automatic conversion script
Id: cif_fix_values 2827 2014-09-09 07:05:25Z andrius 

 Adding full bibliography for 4084449--4084453.cif.
;
_cod_original_sg_symbol_H-M 'P -1 '
_cod_original_formula_sum 'C31 H33 B1 Cl3 N6 O2 P1 Se1 W1'
_cod_database_code 4084453

loop_
_symmetry_equiv_pos_as_xyz
x,y,z
-x,-y,-z

loop_
_atom_site_label
_atom_site_type_symbol
_atom_site_fract_x
_atom_site_fract_y
_atom_site_fract_z
_atom_site_U_iso_or_equiv
_atom_site_occupancy
_atom_site_adp_type
_atom_site_refinement_flags_posn
W1 W 0.277069(15) 0.880003(14) 0.683827(9) 0.0230 1.0000 Uani .
P1 P 0.06092(10) 0.58561(10) 0.76590(6) 0.0255 1.0000 Uani .
Se1 Se -0.13974(4) 0.59965(5) 0.77373(3) 0.0396 1.0000 Uani .
O2 O -0.0106(4) 0.8876(4) 0.6223(2) 0.0577 1.0000 Uani .
O3 O 0.2657(4) 0.6607(3) 0.5569(2) 0.0496 1.0000 Uani .
N11 N 0.3691(3) 1.0478(3) 0.60066(18) 0.0269 1.0000 Uani .
N12 N 0.4642(3) 1.1608(3) 0.62913(18) 0.0254 1.0000 Uani .
N21 N 0.4931(3) 0.9111(3) 0.71167(18) 0.0241 1.0000 Uani .
N22 N 0.5807(3) 1.0382(3) 0.71765(18) 0.0243 1.0000 Uani .
N31 N 0.3013(3) 1.0447(3) 0.76770(18) 0.0247 1.0000 Uani .
N32 N 0.4161(3) 1.1530(3) 0.76947(18) 0.0264 1.0000 Uani .
Cl1 Cl 0.7871(2) 1.1022(2) 0.95665(14) 0.1050 1.0000 Uani .
Cl2 Cl 0.52375(15) 0.95064(17) 0.90071(7) 0.0596 1.0000 Uani .
Cl3 Cl 0.7370(2) 0.8239(2) 0.92225(9) 0.0866 1.0000 Uani .
C1 C 0.1811(4) 0.7361(4) 0.7371(2) 0.0260 1.0000 Uani .
C2 C 0.0938(4) 0.8872(4) 0.6453(2) 0.0337 1.0000 Uani .
C3 C 0.2725(4) 0.7435(4) 0.6020(2) 0.0305 1.0000 Uani .
C11 C 0.2486(5) 0.9735(5) 0.4760(3) 0.0442 1.0000 Uani .
C12 C 0.3425(4) 1.0737(4) 0.5277(2) 0.0321 1.0000 Uani .
C13 C 0.4193(5) 1.2029(4) 0.5104(2) 0.0340 1.0000 Uani .
C14 C 0.4936(4) 1.2559(4) 0.5754(2) 0.0302 1.0000 Uani .
C15 C 0.5885(5) 1.3915(4) 0.5903(3) 0.0446 1.0000 Uani .
C21 C 0.5107(5) 0.6770(4) 0.7170(3) 0.0405 1.0000 Uani .
C22 C 0.5704(4) 0.8262(4) 0.7187(2) 0.0279 1.0000 Uani .
C23 C 0.7054(4) 0.8985(4) 0.7296(2) 0.0326 1.0000 Uani .
C24 C 0.7089(4) 1.0316(4) 0.7286(2) 0.0277 1.0000 Uani .
C25 C 0.8286(4) 1.1528(5) 0.7362(3) 0.0430 1.0000 Uani .
C31 C 0.0877(5) 0.9687(5) 0.8406(3) 0.0452 1.0000 Uani .
C32 C 0.2214(4) 1.0653(4) 0.8241(2) 0.0312 1.0000 Uani .
C33 C 0.2859(5) 1.1862(4) 0.8618(2) 0.0326 1.0000 Uani .
C34 C 0.4070(4) 1.2380(4) 0.8266(2) 0.0284 1.0000 Uani .
C35 C 0.5159(5) 1.3649(4) 0.8436(3) 0.0453 1.0000 Uani .
C41 C 0.1273(4) 0.5425(4) 0.8560(2) 0.0297 1.0000 Uani .
C42 C 0.2497(5) 0.6206(5) 0.8869(3) 0.0435 1.0000 Uani .
C43 C 0.2946(6) 0.5889(5) 0.9581(3) 0.0562 1.0000 Uani .
C44 C 0.2200(6) 0.4808(5) 0.9970(3) 0.0475 1.0000 Uani .
C45 C 0.0981(5) 0.4018(5) 0.9662(3) 0.0447 1.0000 Uani .
C46 C 0.0521(5) 0.4337(4) 0.8958(3) 0.0394 1.0000 Uani .
C51 C 0.0768(4) 0.4626(4) 0.6957(2) 0.0265 1.0000 Uani .
C52 C 0.1664(4) 0.3845(4) 0.7064(2) 0.0332 1.0000 Uani .
C53 C 0.1798(5) 0.2956(5) 0.6506(3) 0.0406 1.0000 Uani .
C54 C 0.1072(5) 0.2853(5) 0.5819(3) 0.0444 1.0000 Uani .
C55 C 0.0194(5) 0.3630(5) 0.5702(3) 0.0433 1.0000 Uani .
C56 C 0.0034(4) 0.4500(4) 0.6270(2) 0.0334 1.0000 Uani .
C61 C 0.6672(6) 0.9475(5) 0.9564(3) 0.0489 1.0000 Uani .
B1 B 0.5273(5) 1.1626(4) 0.7097(3) 0.0280 1.0000 Uani .
H111 H 0.2444 1.0111 0.4272 0.0564 1.0000 Uiso R
H112 H 0.1604 0.9479 0.4968 0.0564 1.0000 Uiso R
H113 H 0.2813 0.8971 0.4712 0.0564 1.0000 Uiso R
H131 H 0.4201 1.2469 0.4631 0.0414 1.0000 Uiso R
H151 H 0.5959 1.4423 0.5451 0.0527 1.0000 Uiso R
H152 H 0.5537 1.4347 0.6297 0.0527 1.0000 Uiso R
H153 H 0.6756 1.3845 0.6055 0.0527 1.0000 Uiso R
H211 H 0.5814 0.6352 0.7227 0.0479 1.0000 Uiso R
H212 H 0.4492 0.6516 0.7575 0.0479 1.0000 Uiso R
H213 H 0.4637 0.6499 0.6696 0.0479 1.0000 Uiso R
H231 H 0.7804 0.8629 0.7367 0.0418 1.0000 Uiso R
H251 H 0.9088 1.1255 0.7430 0.0526 1.0000 Uiso R
H252 H 0.8180 1.2052 0.7790 0.0526 1.0000 Uiso R
H253 H 0.8352 1.2046 0.6914 0.0526 1.0000 Uiso R
H311 H 0.0474 1.0018 0.8820 0.0580 1.0000 Uiso R
H312 H 0.1011 0.8849 0.8536 0.0580 1.0000 Uiso R
H313 H 0.0296 0.9576 0.7967 0.0580 1.0000 Uiso R
H331 H 0.2522 1.2246 0.9038 0.0398 1.0000 Uiso R
H351 H 0.4900 1.4108 0.8852 0.0568 1.0000 Uiso R
H352 H 0.5980 1.3444 0.8566 0.0568 1.0000 Uiso R
H353 H 0.5291 1.4201 0.8000 0.0568 1.0000 Uiso R
H421 H 0.3027 0.6946 0.8594 0.0535 1.0000 Uiso R
H431 H 0.3779 0.6435 0.9795 0.0674 1.0000 Uiso R
H441 H 0.2512 0.4599 1.0454 0.0544 1.0000 Uiso R
H451 H 0.0465 0.3263 0.9930 0.0538 1.0000 Uiso R
H461 H -0.0315 0.3797 0.8745 0.0489 1.0000 Uiso R
H521 H 0.2173 0.3920 0.7530 0.0402 1.0000 Uiso R
H531 H 0.2399 0.2421 0.6588 0.0513 1.0000 Uiso R
H541 H 0.1172 0.2245 0.5432 0.0558 1.0000 Uiso R
H551 H -0.0302 0.3559 0.5232 0.0543 1.0000 Uiso R
H561 H -0.0577 0.5024 0.6188 0.0429 1.0000 Uiso R
H611 H 0.6397 0.9268 1.0073 0.0578 1.0000 Uiso R
H11 H 0.6107 1.2548 0.7194 0.0326 1.0000 Uiso R

loop_
_atom_site_aniso_label
_atom_site_aniso_U_11
_atom_site_aniso_U_22
_atom_site_aniso_U_33
_atom_site_aniso_U_23
_atom_site_aniso_U_13
_atom_site_aniso_U_12
W1 0.02072(8) 0.02141(8) 0.02620(9) 0.00098(5) -0.00001(5) 0.00485(6)
P1 0.0219(5) 0.0233(4) 0.0309(5) 0.0030(4) 0.0008(4) 0.0056(4)
Se1 0.0245(2) 0.0415(2) 0.0548(3) 0.0065(2) 0.00599(19) 0.01201(18)
O2 0.034(2) 0.079(3) 0.063(2) 0.010(2) -0.0063(17) 0.0215(19)
O3 0.049(2) 0.0431(18) 0.049(2) -0.0182(16) 0.0090(16) 0.0005(16)
N11 0.0278(17) 0.0268(16) 0.0259(16) 0.0010(13) -0.0033(13) 0.0079(13)
N12 0.0258(17) 0.0223(15) 0.0274(17) 0.0000(12) 0.0008(13) 0.0057(13)
N21 0.0219(16) 0.0205(14) 0.0295(17) -0.0007(12) 0.0001(13) 0.0053(12)
N22 0.0235(16) 0.0227(14) 0.0270(16) 0.0007(12) -0.0004(13) 0.0071(13)
N31 0.0250(16) 0.0230(15) 0.0259(16) 0.0005(12) 0.0019(13) 0.0066(13)
N32 0.0295(18) 0.0256(15) 0.0250(16) -0.0014(12) -0.0016(13) 0.0096(13)
Cl1 0.0872(15) 0.0934(14) 0.1088(16) -0.0142(12) -0.0015(12) -0.0157(11)
Cl2 0.0549(8) 0.0904(10) 0.0417(7) -0.0020(7) -0.0013(6) 0.0343(8)
Cl3 0.1307(17) 0.1073(13) 0.0559(9) 0.0116(9) 0.0085(10) 0.0882(13)
C1 0.0235(19) 0.0294(19) 0.027(2) -0.0014(15) 0.0001(15) 0.0111(16)
C2 0.027(2) 0.039(2) 0.035(2) 0.0040(18) 0.0001(17) 0.0097(18)
C3 0.025(2) 0.032(2) 0.031(2) 0.0001(17) 0.0060(16) 0.0031(16)
C11 0.048(3) 0.045(3) 0.035(2) -0.002(2) -0.007(2) 0.006(2)
C12 0.033(2) 0.039(2) 0.026(2) 0.0032(17) -0.0002(17) 0.0122(18)
C13 0.042(3) 0.036(2) 0.025(2) 0.0099(17) 0.0028(18) 0.0136(19)
C14 0.037(2) 0.0265(19) 0.030(2) 0.0078(16) 0.0093(17) 0.0124(17)
C15 0.057(3) 0.027(2) 0.044(3) 0.0041(19) 0.008(2) 0.002(2)
C21 0.039(3) 0.030(2) 0.056(3) 0.0033(19) -0.001(2) 0.0154(19)
C22 0.026(2) 0.0260(18) 0.035(2) 0.0035(16) 0.0030(16) 0.0120(16)
C23 0.031(2) 0.036(2) 0.035(2) 0.0046(17) 0.0002(17) 0.0148(18)
C24 0.0231(19) 0.033(2) 0.0250(19) 0.0033(15) -0.0007(15) 0.0046(16)
C25 0.026(2) 0.044(3) 0.053(3) 0.006(2) -0.001(2) -0.0007(19)
C31 0.036(3) 0.050(3) 0.049(3) -0.005(2) 0.013(2) 0.010(2)
C32 0.034(2) 0.035(2) 0.029(2) -0.0001(16) 0.0023(17) 0.0167(18)
C33 0.042(2) 0.032(2) 0.028(2) -0.0024(16) 0.0016(18) 0.0172(19)
C34 0.038(2) 0.0244(18) 0.0247(19) -0.0018(15) -0.0048(16) 0.0129(17)
C35 0.060(3) 0.030(2) 0.043(3) -0.0096(19) -0.001(2) 0.007(2)
C41 0.031(2) 0.0278(19) 0.032(2) 0.0005(16) 0.0029(17) 0.0096(17)
C42 0.044(3) 0.035(2) 0.044(3) 0.008(2) -0.005(2) 0.000(2)
C43 0.064(4) 0.053(3) 0.043(3) 0.004(2) -0.021(3) 0.002(3)
C44 0.069(4) 0.045(3) 0.032(2) 0.003(2) -0.006(2) 0.023(3)
C45 0.057(3) 0.039(2) 0.038(3) 0.010(2) 0.004(2) 0.013(2)
C46 0.042(3) 0.034(2) 0.038(2) 0.0053(18) 0.004(2) 0.0040(19)
C51 0.0243(19) 0.0212(17) 0.031(2) 0.0034(15) -0.0017(15) 0.0021(15)
C52 0.028(2) 0.035(2) 0.038(2) 0.0001(17) -0.0054(18) 0.0118(17)
C53 0.037(3) 0.039(2) 0.049(3) -0.005(2) -0.002(2) 0.016(2)
C54 0.049(3) 0.040(2) 0.042(3) -0.009(2) 0.002(2) 0.010(2)
C55 0.045(3) 0.043(3) 0.035(2) -0.003(2) -0.010(2) 0.004(2)
C56 0.032(2) 0.028(2) 0.038(2) 0.0040(17) -0.0056(18) 0.0051(17)
C61 0.059(3) 0.063(3) 0.033(2) 0.003(2) 0.001(2) 0.030(3)
B1 0.032(2) 0.024(2) 0.029(2) -0.0018(17) -0.0033(18) 0.0093(18)

loop_
_atom_type_symbol
_atom_type_scat_dispersion_real
_atom_type_scat_dispersion_imag
_atom_type_scat_Cromer_Mann_a1
_atom_type_scat_Cromer_Mann_b1
_atom_type_scat_Cromer_Mann_a2
_atom_type_scat_Cromer_Mann_b2
_atom_type_scat_Cromer_Mann_a3
_atom_type_scat_Cromer_Mann_b3
_atom_type_scat_Cromer_Mann_a4
_atom_type_scat_Cromer_Mann_b4
_atom_type_scat_Cromer_Mann_c
_atom_type_scat_source
C 0.0033 0.0016 2.3100 20.8439 1.0200 10.2075 1.5886 0.5687 0.8650 51.6512 0.2156 'International Tables Vol C 4.2.6.8 and 6.1.1.4'
H 0.0000 0.0000 0.4930 10.5109 0.3229 26.1257 0.1402 3.1424 0.0408 57.7998 0.0030 'International Tables Vol C 4.2.6.8 and 6.1.1.4'
B 0.0013 0.0007 2.0545 23.2185 1.3326 1.0210 1.0979 60.3498 0.7068 0.1403 -0.1932 'International Tables Vol C 4.2.6.8 and 6.1.1.4'
Cl 0.1484 0.1585 11.4604 0.0104 7.1964 1.1662 6.2556 18.5194 1.6455 47.7784 -9.5574 'International Tables Vol C 4.2.6.8 and 6.1.1.4'
N 0.0061 0.0033 12.2126 0.0057 3.1322 9.8933 2.0125 28.9975 1.1663 0.5826 -11.5290 'International Tables Vol C 4.2.6.8 and 6.1.1.4'
O 0.0106 0.0060 3.0485 13.2771 2.2868 5.7011 1.5463 0.3239 0.8670 32.9089 0.2508 'International Tables Vol C 4.2.6.8 and 6.1.1.4'
P 0.1023 0.0942 6.4345 1.9067 4.1791 27.1570 1.7800 0.5260 1.4908 68.1645 1.1149 'International Tables Vol C 4.2.6.8 and 6.1.1.4'
Se -0.0929 2.2259 17.0006 2.4098 5.8196 0.2726 3.9731 15.2372 4.3543 43.8163 2.8409 'International Tables Vol C 4.2.6.8 and 6.1.1.4'
W -0.8490 6.8722 29.0818 1.7203 15.4300 9.2259 14.4327 0.3217 5.1198 57.0560 9.8875 'International Tables Vol C 4.2.6.8 and 6.1.1.4'

loop_
_exptl_crystal_face_index_h
_exptl_crystal_face_index_k
_exptl_crystal_face_index_l
_exptl_crystal_face_perp_dist
1 0 0 0.060
-1 0 0 0.100
0 0 -1 0.140
0 0 1 0.100
0 -1 0 0.150
0 1 0 0.100
-1 0 1 0.060
1 0 -1 0.060

loop_
_geom_angle_atom_site_label_1
_geom_angle_atom_site_label_2
_geom_angle_atom_site_label_3
_geom_angle
_geom_angle_publ_flag
N11 W1 N21 80.55(11) yes
N11 W1 N31 84.50(11) yes
N21 W1 N31 82.32(11) yes
N11 W1 C1 170.03(14) yes
N21 W1 C1 107.70(14) yes
N31 W1 C1 101.90(14) yes
N11 W1 C2 87.33(15) yes
N21 W1 C2 167.72(14) yes
N31 W1 C2 94.62(15) yes
C1 W1 C2 84.55(17) yes
N11 W1 C3 90.02(14) yes
N21 W1 C3 93.84(14) yes
N31 W1 C3 173.75(14) yes
C1 W1 C3 83.94(16) yes
C2 W1 C3 88.10(17) yes
Se1 P1 C1 114.25(12) yes
Se1 P1 C41 112.62(14) yes
C1 P1 C41 105.51(18) yes
Se1 P1 C51 112.97(13) yes
C1 P1 C51 103.69(17) yes
C41 P1 C51 107.05(18) yes
W1 N11 N12 118.0(2) yes
W1 N11 C12 135.0(3) yes
N12 N11 C12 106.5(3) yes
N11 N12 C14 110.1(3) yes
N11 N12 B1 120.7(3) yes
C14 N12 B1 129.1(3) yes
W1 N21 N22 120.8(2) yes
W1 N21 C22 132.7(3) yes
N22 N21 C22 106.3(3) yes
N21 N22 C24 109.8(3) yes
N21 N22 B1 120.7(3) yes
C24 N22 B1 129.4(3) yes
W1 N31 N32 121.0(2) yes
W1 N31 C32 132.2(3) yes
N32 N31 C32 106.8(3) yes
N31 N32 C34 109.3(3) yes
N31 N32 B1 119.9(3) yes
C34 N32 B1 130.8(3) yes
P1 C1 W1 164.6(2) yes
W1 C2 O2 177.9(4) yes
W1 C3 O3 176.8(4) yes
C12 C11 H111 109.8 no
C12 C11 H112 109.5 no
H111 C11 H112 109.5 no
C12 C11 H113 109.1 no
H111 C11 H113 109.5 no
H112 C11 H113 109.5 no
C11 C12 N11 123.0(4) yes
C11 C12 C13 127.8(4) yes
N11 C12 C13 109.2(4) yes
C12 C13 C14 106.8(4) yes
C12 C13 H131 126.9 no
C14 C13 H131 126.2 no
C13 C14 N12 107.4(4) yes
C13 C14 C15 130.0(4) yes
N12 C14 C15 122.6(4) yes
C14 C15 H151 109.2 no
C14 C15 H152 109.1 no
H151 C15 H152 109.5 no
C14 C15 H153 110.1 no
H151 C15 H153 109.5 no
H152 C15 H153 109.5 no
C22 C21 H211 109.5 no
C22 C21 H212 109.4 no
H211 C21 H212 109.5 no
C22 C21 H213 109.5 no
H211 C21 H213 109.5 no
H212 C21 H213 109.5 no
C21 C22 N21 122.3(4) yes
C21 C22 C23 128.0(3) yes
N21 C22 C23 109.6(3) yes
C22 C23 C24 106.4(3) yes
C22 C23 H231 126.6 no
C24 C23 H231 127.0 no
C23 C24 N22 107.8(3) yes
C23 C24 C25 129.1(4) yes
N22 C24 C25 123.1(4) yes
C24 C25 H251 109.2 no
C24 C25 H252 109.5 no
H251 C25 H252 109.5 no
C24 C25 H253 109.7 no
H251 C25 H253 109.5 no
H252 C25 H253 109.5 no
C32 C31 H311 109.7 no
C32 C31 H312 109.2 no
H311 C31 H312 109.5 no
C32 C31 H313 109.4 no
H311 C31 H313 109.5 no
H312 C31 H313 109.5 no
C31 C32 N31 122.7(4) yes
C31 C32 C33 128.2(4) yes
N31 C32 C33 109.0(4) yes
C32 C33 C34 106.6(4) yes
C32 C33 H331 126.6 no
C34 C33 H331 126.8 no
C33 C34 N32 108.2(3) yes
C33 C34 C35 129.4(4) yes
N32 C34 C35 122.4(4) yes
C34 C35 H351 109.5 no
C34 C35 H352 109.2 no
H351 C35 H352 109.5 no
C34 C35 H353 109.6 no
H351 C35 H353 109.5 no
H352 C35 H353 109.5 no
P1 C41 C42 120.8(3) yes
P1 C41 C46 119.6(3) yes
C42 C41 C46 119.5(4) yes
C41 C42 C43 119.5(4) yes
C41 C42 H421 120.0 no
C43 C42 H421 120.6 no
C42 C43 C44 120.7(5) yes
C42 C43 H431 119.3 no
C44 C43 H431 120.0 no
C43 C44 C45 120.1(4) yes
C43 C44 H441 120.3 no
C45 C44 H441 119.7 no
C44 C45 C46 119.5(4) yes
C44 C45 H451 120.1 no
C46 C45 H451 120.4 no
C45 C46 C41 120.8(4) yes
C45 C46 H461 119.7 no
C41 C46 H461 119.5 no
P1 C51 C52 122.0(3) yes
P1 C51 C56 119.2(3) yes
C52 C51 C56 118.7(4) yes
C51 C52 C53 120.5(4) yes
C51 C52 H521 119.7 no
C53 C52 H521 119.8 no
C52 C53 C54 120.2(4) yes
C52 C53 H531 119.9 no
C54 C53 H531 119.9 no
C53 C54 C55 119.9(4) yes
C53 C54 H541 120.1 no
C55 C54 H541 120.0 no
C54 C55 C56 119.9(4) yes
C54 C55 H551 119.9 no
C56 C55 H551 120.2 no
C51 C56 C55 120.8(4) yes
C51 C56 H561 119.8 no
C55 C56 H561 119.4 no
Cl2 C61 Cl3 110.4(3) yes
Cl2 C61 Cl1 110.5(3) yes
Cl3 C61 Cl1 110.3(3) yes
Cl2 C61 H611 108.6 no
Cl3 C61 H611 108.5 no
Cl1 C61 H611 108.6 no
N32 B1 N22 108.1(3) yes
N32 B1 N12 109.2(3) yes
N22 B1 N12 108.6(3) yes
N32 B1 H11 110.1 no
N22 B1 H11 110.3 no
N12 B1 H11 110.4 no

loop_
_geom_bond_atom_site_label_1
_geom_bond_atom_site_label_2
_geom_bond_distance
_geom_bond_publ_flag
W1 N11 2.291(3) yes
W1 N21 2.192(3) yes
W1 N31 2.204(3) yes
W1 C1 1.823(4) yes
W1 C2 2.006(4) yes
W1 C3 2.000(4) yes
P1 Se1 2.1120(11) yes
P1 C1 1.784(4) yes
P1 C41 1.817(4) yes
P1 C51 1.810(4) yes
O2 C2 1.139(5) yes
O3 C3 1.149(5) yes
N11 N12 1.381(4) yes
N11 C12 1.348(5) yes
N12 C14 1.349(5) yes
N12 B1 1.540(5) yes
N21 N22 1.376(4) yes
N21 C22 1.349(5) yes
N22 C24 1.346(5) yes
N22 B1 1.548(5) yes
N31 N32 1.382(4) yes
N31 C32 1.350(5) yes
N32 C34 1.353(5) yes
N32 B1 1.548(6) yes
Cl1 C61 1.730(6) yes
Cl2 C61 1.758(5) yes
Cl3 C61 1.746(5) yes
C11 C12 1.489(6) yes
C11 H111 0.950 no
C11 H112 0.950 no
C11 H113 0.950 no
C12 C13 1.394(6) yes
C13 C14 1.379(6) yes
C13 H131 0.950 no
C14 C15 1.489(6) yes
C15 H151 0.950 no
C15 H152 0.950 no
C15 H153 0.950 no
C21 C22 1.500(6) yes
C21 H211 0.950 no
C21 H212 0.950 no
C21 H213 0.950 no
C22 C23 1.386(6) yes
C23 C24 1.377(6) yes
C23 H231 0.950 no
C24 C25 1.495(6) yes
C25 H251 0.950 no
C25 H252 0.950 no
C25 H253 0.950 no
C31 C32 1.491(6) yes
C31 H311 0.950 no
C31 H312 0.950 no
C31 H313 0.950 no
C32 C33 1.398(6) yes
C33 C34 1.370(6) yes
C33 H331 0.950 no
C34 C35 1.493(6) yes
C35 H351 0.950 no
C35 H352 0.950 no
C35 H353 0.950 no
C41 C42 1.385(6) yes
C41 C46 1.383(6) yes
C42 C43 1.396(7) yes
C42 H421 0.950 no
C43 C44 1.368(7) yes
C43 H431 0.950 no
C44 C45 1.385(7) yes
C44 H441 0.950 no
C45 C46 1.388(6) yes
C45 H451 0.950 no
C46 H461 0.950 no
C51 C52 1.399(5) yes
C51 C56 1.391(6) yes
C52 C53 1.375(6) yes
C52 H521 0.950 no
C53 C54 1.391(7) yes
C53 H531 0.950 no
C54 C55 1.383(7) yes
C54 H541 0.950 no
C55 C56 1.384(6) yes
C55 H551 0.950 no
C56 H561 0.950 no
C61 H611 0.950 no
B1 H11 1.100 no
